data_7234955
loop_
_publ_author_name
'Lopes, Gon\,calo'
'Gama, Vasco Pires Silva da'
'Sim\~ao, Dulce'
'Santos, Isabel Cordeiro'
'Branco Lopes, Elsa'
'Pereira, Laura C. J.'
'Almeida, Manuel'
'Raba\,ca, Sandra'

_publ_section_title
;
 Structural relations in (1:1) and (2:1) Cyanobenzene-Ethylenedithio-TTF
 radical salts; The role of C\\tb N&#x2026;H interactions.
;
_journal_name_full CrystEngComm
_journal_paper_doi 10.1039/C9CE01214A
_journal_year 2019
_chemical_formula_sum 'C34 H14 N6 Ni S16'
_chemical_formula_weight 1078.18
_space_group_crystal_system triclinic
_space_group_IT_number 2
_space_group_name_Hall '-P 1'
_space_group_name_H-M_alt 'P -1'
_atom_sites_solution_hydrogens geom
_audit_block_doi 10.5517/ccdc.csd.cc236jhc
_audit_creation_method SHELXL-2014/7
_audit_update_record
;
2019-10-02 deposited with the CCDC.	2019-11-01 downloaded from the CCDC.
;
_cell_angle_alpha 98.5220(10)
_cell_angle_beta 92.3060(10)
_cell_angle_gamma 100.265(2)
_cell_formula_units_Z 1
_cell_length_a 7.1297(3)
_cell_length_b 11.6789(4)
_cell_length_c 12.4910(4)
_cell_measurement_reflns_used 3546
_cell_measurement_temperature 150(2)
_cell_measurement_theta_max 27.15
_cell_measurement_theta_min 2.62
_cell_volume 1009.77(6)
_computing_cell_refinement 'Bruker SAINT'
_computing_data_collection 'Bruker SMART'
_computing_data_reduction 'Bruker SAINT'
_computing_molecular_graphics 'Mercury Macrae et al,2008)'
_computing_publication_material 'WinGX (Farrugia, 2012)'
_computing_structure_refinement 'SHELXL-2014 (Sheldrick, 2015)'
_computing_structure_solution 'SHELXS-97 (Sheldrick 2008)'
_diffrn_ambient_temperature 150(2)
_diffrn_measured_fraction_theta_full 0.995
_diffrn_measured_fraction_theta_max 0.994
_diffrn_measurement_device_type 'Bruker APEX-II CCD'
_diffrn_measurement_method '\f and \w scans'
_diffrn_radiation_type MoK\a
_diffrn_radiation_wavelength 0.71073
_diffrn_reflns_av_R_equivalents 0.0316
_diffrn_reflns_av_unetI/netI 0.0429
_diffrn_reflns_Laue_measured_fraction_full 0.995
_diffrn_reflns_Laue_measured_fraction_max 0.994
_diffrn_reflns_limit_h_max 8
_diffrn_reflns_limit_h_min -8
_diffrn_reflns_limit_k_max 13
_diffrn_reflns_limit_k_min -14
_diffrn_reflns_limit_l_max 15
_diffrn_reflns_limit_l_min -15
_diffrn_reflns_number 9243
_diffrn_reflns_point_group_measured_fraction_full 0.995
_diffrn_reflns_point_group_measured_fraction_max 0.994
_diffrn_reflns_theta_full 25.242
_diffrn_reflns_theta_max 25.679
_diffrn_reflns_theta_min 2.910
_diffrn_source 'fine-focus sealed tube'
_exptl_absorpt_coefficient_mu 1.347
_exptl_absorpt_correction_T_max 0.9736
_exptl_absorpt_correction_T_min 0.5524
_exptl_absorpt_correction_type multi-scan
_exptl_absorpt_process_details SADABS
_exptl_crystal_colour black
_exptl_crystal_density_diffrn 1.773
_exptl_crystal_description needle
_exptl_crystal_F_000 544
_exptl_crystal_size_max 0.500
_exptl_crystal_size_mid 0.060
_exptl_crystal_size_min 0.020
_refine_diff_density_max 0.398
_refine_diff_density_min -0.279
_refine_diff_density_rms 0.071
_refine_ls_extinction_method none
_refine_ls_goodness_of_fit_ref 1.026
_refine_ls_hydrogen_treatment constr
_refine_ls_matrix_type full
_refine_ls_number_parameters 278
_refine_ls_number_reflns 3821
_refine_ls_number_restraints 0
_refine_ls_restrained_S_all 1.026
_refine_ls_R_factor_all 0.0383
_refine_ls_R_factor_gt 0.0298
_refine_ls_shift/su_max 0.006
_refine_ls_shift/su_mean 0.001
_refine_ls_structure_factor_coef Fsqd
_refine_ls_weighting_details 'w=1/[\s^2^(Fo^2^)+(0.0325P)^2^+0.0312P] where P=(Fo^2^+2Fc^2^)/3'
_refine_ls_weighting_scheme calc
_refine_ls_wR_factor_gt 0.0695
_refine_ls_wR_factor_ref 0.0725
_reflns_Friedel_coverage 0.000
_reflns_number_gt 3187
_reflns_number_total 3821
_reflns_threshold_expression 'I > 2\s(I)'
_cod_data_source_file c9ce01214a3.cif
_cod_data_source_block (4-CNB-EDT-TTF)2[Ni(mnt)2]
_cod_original_cell_volume 1009.76(6)
_cod_database_code 7234955
_shelx_shelxl_version_number 2014/7
_shelx_space_group_comment
;
The symmetry employed for this shelxl refinement is uniquely defined
by the following loop, which should always be used as a source of
symmetry information in preference to the above space-group names.
They are only intended as comments.
;
_shelx_estimated_absorpt_t_min 0.552
_shelx_estimated_absorpt_t_max 0.974

loop_
_space_group_symop_operation_xyz
'x, y, z'
'-x, -y, -z'

loop_
_atom_site_label
_atom_site_type_symbol
_atom_site_fract_x
_atom_site_fract_y
_atom_site_fract_z
_atom_site_U_iso_or_equiv
_atom_site_adp_type
_atom_site_occupancy
_atom_site_site_symmetry_order
_atom_site_calc_flag
_atom_site_refinement_flags_posn
_atom_site_refinement_flags_adp
_atom_site_refinement_flags_occupancy
_atom_site_disorder_assembly
_atom_site_disorder_group
Ni1 Ni 0.5000 0.0000 0.0000 0.01746(12) Uani 1 2 d S . P . .
S1 S 0.55098(9) 0.57741(5) 0.37565(5) 0.02609(16) Uani 1 1 d . . . . .
S2 S 1.00198(9) 0.58439(6) 0.26910(5) 0.02955(16) Uani 1 1 d . . . . .
S3 S 0.40906(8) 0.42741(5) 0.16926(5) 0.02028(14) Uani 1 1 d . . . . .
S4 S 0.78336(8) 0.43587(5) 0.07780(5) 0.02056(14) Uani 1 1 d . . . . .
S5 S 0.20314(8) 0.26448(5) -0.03944(5) 0.02134(15) Uani 1 1 d . . . . .
S6 S 0.57048(8) 0.26879(5) -0.14223(5) 0.02016(14) Uani 1 1 d . . . . .
S7 S 0.78629(8) 0.08588(5) 0.05632(5) 0.02189(14) Uani 1 1 d . . . . .
S8 S 0.38268(8) 0.07925(5) 0.14201(5) 0.02170(14) Uani 1 1 d . . . . .
N1 N 0.6913(3) 0.1257(2) -0.40770(18) 0.0375(6) Uani 1 1 d . . . . .
N2 N 1.0554(3) 0.2815(2) 0.29733(18) 0.0402(6) Uani 1 1 d . . . . .
N3 N 0.5350(4) 0.2703(2) 0.40701(18) 0.0421(6) Uani 1 1 d . . . . .
C1 C 0.7743(5) 0.5857(5) 0.4495(3) 0.0299(12) Uani 0.768(10) 1 d . . P A 1
H1A H 0.7673 0.6235 0.5253 0.036 Uiso 0.768(10) 1 calc R U P A 1
H1B H 0.7975 0.5049 0.4514 0.036 Uiso 0.768(10) 1 calc R U P A 1
C2 C 0.9406(6) 0.6550(5) 0.4000(3) 0.0306(12) Uani 0.768(10) 1 d . . P A 1
H2A H 1.0545 0.6696 0.4517 0.037 Uiso 0.768(10) 1 calc R U P A 1
H2B H 0.9097 0.7326 0.3912 0.037 Uiso 0.768(10) 1 calc R U P A 1
C2A C 0.9558(18) 0.5893(16) 0.4053(9) 0.030(4) Uani 0.232(10) 1 d . . P A 2
H2A1 H 0.9201 0.5079 0.4211 0.036 Uiso 0.232(10) 1 calc R U P A 2
H2A2 H 1.0732 0.6280 0.4509 0.036 Uiso 0.232(10) 1 calc R U P A 2
C1A C 0.7949(19) 0.6564(16) 0.4341(10) 0.030(4) Uani 0.232(10) 1 d . . P A 2
H1A1 H 0.8232 0.7333 0.4081 0.036 Uiso 0.232(10) 1 calc R U P A 2
H1A2 H 0.7929 0.6725 0.5141 0.036 Uiso 0.232(10) 1 calc R U P A 2
C3 C 0.6068(3) 0.50910(19) 0.25050(18) 0.0200(5) Uani 1 1 d . . . . .
C4 C 0.7786(3) 0.51244(19) 0.20897(18) 0.0204(5) Uani 1 1 d . . . . .
C5 C 0.5374(3) 0.38663(19) 0.05940(18) 0.0174(5) Uani 1 1 d . . . . .
C6 C 0.4488(3) 0.31624(19) -0.03114(18) 0.0173(5) Uani 1 1 d . . . . .
C7 C 0.1954(3) 0.17698(19) -0.16524(18) 0.0196(5) Uani 1 1 d . . . . .
C8 C 0.3692(3) 0.17958(19) -0.21368(18) 0.0199(5) Uani 1 1 d . . . . .
C9 C 0.0292(3) 0.10615(19) -0.2164(2) 0.0237(5) Uani 1 1 d . . . . .
H9 H -0.0892 0.1067 -0.1842 0.028 Uiso 1 1 calc R U . . .
C10 C 0.3734(3) 0.1110(2) -0.31482(19) 0.0233(5) Uani 1 1 d . . . . .
C11 C 0.0370(4) 0.0352(2) -0.3137(2) 0.0280(6) Uani 1 1 d . . . . .
H11 H -0.0754 -0.0160 -0.3470 0.034 Uiso 1 1 calc R U . . .
C12 C 0.2074(4) 0.0379(2) -0.3636(2) 0.0280(6) Uani 1 1 d . . . . .
H12 H 0.2106 -0.0104 -0.4315 0.034 Uiso 1 1 calc R U . . .
C13 C 0.5499(4) 0.1177(2) -0.3667(2) 0.0276(6) Uani 1 1 d . . . . .
C14 C 0.7576(3) 0.16312(19) 0.18108(18) 0.0202(5) Uani 1 1 d . . . . .
C15 C 0.5804(3) 0.15968(19) 0.21867(18) 0.0209(5) Uani 1 1 d . . . . .
C16 C 0.9245(4) 0.2289(2) 0.2448(2) 0.0255(5) Uani 1 1 d . . . . .
C17 C 0.5526(4) 0.2208(2) 0.3234(2) 0.0257(6) Uani 1 1 d . . . . .

loop_
_atom_site_aniso_label
_atom_site_aniso_U_11
_atom_site_aniso_U_22
_atom_site_aniso_U_33
_atom_site_aniso_U_23
_atom_site_aniso_U_13
_atom_site_aniso_U_12
Ni1 0.0202(2) 0.0155(2) 0.0154(2) 0.00021(17) 0.00132(17) 0.00157(17)
S1 0.0313(3) 0.0294(4) 0.0163(3) -0.0026(3) 0.0053(3) 0.0067(3)
S2 0.0214(3) 0.0310(4) 0.0327(4) -0.0030(3) -0.0002(3) 0.0024(3)
S3 0.0208(3) 0.0227(3) 0.0164(3) 0.0003(2) 0.0073(2) 0.0023(2)
S4 0.0191(3) 0.0205(3) 0.0217(3) 0.0005(2) 0.0066(2) 0.0040(2)
S5 0.0204(3) 0.0220(3) 0.0206(3) 0.0015(2) 0.0060(2) 0.0017(2)
S6 0.0214(3) 0.0220(3) 0.0173(3) -0.0002(2) 0.0052(2) 0.0065(2)
S7 0.0209(3) 0.0234(3) 0.0186(3) -0.0009(2) 0.0014(2) 0.0003(2)
S8 0.0229(3) 0.0218(3) 0.0186(3) -0.0009(2) 0.0039(2) 0.0023(2)
N1 0.0366(13) 0.0520(15) 0.0267(13) -0.0017(11) 0.0040(11) 0.0221(11)
N2 0.0366(13) 0.0443(15) 0.0331(14) 0.0032(11) -0.0064(11) -0.0058(12)
N3 0.0599(17) 0.0447(15) 0.0232(14) -0.0019(11) -0.0010(12) 0.0206(13)
C1 0.033(2) 0.035(3) 0.0199(19) 0.0016(18) -0.0034(15) 0.0022(18)
C2 0.031(2) 0.033(3) 0.024(2) -0.0002(19) -0.0016(16) 0.000(2)
C2A 0.048(8) 0.022(8) 0.026(7) 0.010(6) -0.011(5) 0.019(6)
C1A 0.046(9) 0.025(9) 0.017(6) 0.000(5) -0.014(6) 0.006(7)
C3 0.0254(12) 0.0172(12) 0.0163(12) -0.0007(9) 0.0017(10) 0.0037(10)
C4 0.0217(12) 0.0185(12) 0.0204(13) 0.0009(10) 0.0012(10) 0.0039(10)
C5 0.0185(11) 0.0189(12) 0.0169(12) 0.0048(10) 0.0077(9) 0.0059(9)
C6 0.0189(11) 0.0181(12) 0.0169(12) 0.0046(9) 0.0077(9) 0.0059(9)
C7 0.0267(12) 0.0154(12) 0.0183(12) 0.0046(10) 0.0025(10) 0.0064(10)
C8 0.0256(12) 0.0152(12) 0.0201(13) 0.0036(10) 0.0009(10) 0.0067(10)
C9 0.0208(12) 0.0189(12) 0.0311(15) 0.0068(11) -0.0012(11) 0.0009(10)
C10 0.0295(13) 0.0218(13) 0.0213(13) 0.0027(10) 0.0005(11) 0.0134(10)
C11 0.0331(14) 0.0199(13) 0.0297(15) 0.0024(11) -0.0071(12) 0.0052(11)
C12 0.0409(15) 0.0219(13) 0.0215(13) -0.0026(10) -0.0062(12) 0.0136(11)
C13 0.0382(15) 0.0265(14) 0.0190(13) -0.0046(11) -0.0038(12) 0.0167(12)
C14 0.0268(13) 0.0163(12) 0.0168(12) 0.0031(9) -0.0014(10) 0.0024(10)
C15 0.0322(13) 0.0155(12) 0.0146(12) 0.0019(9) -0.0002(10) 0.0037(10)
C16 0.0319(14) 0.0230(13) 0.0202(13) 0.0010(11) 0.0019(11) 0.0036(11)
C17 0.0333(14) 0.0239(13) 0.0213(14) 0.0042(11) 0.0016(11) 0.0083(11)

loop_
_atom_type_symbol
_atom_type_description
_atom_type_scat_dispersion_real
_atom_type_scat_dispersion_imag
_atom_type_scat_source
C C 0.0033 0.0016 'International Tables Vol C Tables 4.2.6.8 and 6.1.1.4'
H H 0.0000 0.0000 'International Tables Vol C Tables 4.2.6.8 and 6.1.1.4'
N N 0.0061 0.0033 'International Tables Vol C Tables 4.2.6.8 and 6.1.1.4'
S S 0.1246 0.1234 'International Tables Vol C Tables 4.2.6.8 and 6.1.1.4'
Ni Ni 0.3393 1.1124 'International Tables Vol C Tables 4.2.6.8 and 6.1.1.4'

loop_
_citation_id
_citation_doi
_citation_year
1 10.1016/j.jinorgbio.2019.110865 2019

loop_
_geom_angle_atom_site_label_1
_geom_angle_atom_site_label_2
_geom_angle_atom_site_label_3
_geom_angle
_geom_angle_site_symmetry_1
_geom_angle_site_symmetry_3
S8 Ni1 S8 180.0 . 2_655
S8 Ni1 S7 92.49(2) . .
S8 Ni1 S7 87.51(2) 2_655 .
S8 Ni1 S7 87.51(2) . 2_655
S8 Ni1 S7 92.49(2) 2_655 2_655
S7 Ni1 S7 180.0 . 2_655
C3 S1 C1 98.31(15) . .
C3 S1 C1A 100.7(4) . .
C2A S2 C4 99.8(5) . .
C4 S2 C2 102.13(14) . .
C5 S3 C3 95.43(11) . .
C5 S4 C4 95.09(11) . .
C7 S5 C6 95.41(11) . .
C6 S6 C8 94.80(11) . .
C14 S7 Ni1 103.20(8) . .
C15 S8 Ni1 103.34(9) . .
C2 C1 S1 112.5(4) . .
C2 C1 H1A 109.1 . .
S1 C1 H1A 109.1 . .
C2 C1 H1B 109.1 . .
S1 C1 H1B 109.1 . .
H1A C1 H1B 107.8 . .
C1 C2 S2 115.2(3) . .
C1 C2 H2A 108.5 . .
S2 C2 H2A 108.5 . .
C1 C2 H2B 108.5 . .
S2 C2 H2B 108.5 . .
H2A C2 H2B 107.5 . .
C1A C2A S2 111.5(10) . .
C1A C2A H2A1 109.3 . .
S2 C2A H2A1 109.3 . .
C1A C2A H2A2 109.3 . .
S2 C2A H2A2 109.3 . .
H2A1 C2A H2A2 108.0 . .
C2A C1A S1 114.4(12) . .
C2A C1A H1A1 108.7 . .
S1 C1A H1A1 108.7 . .
C2A C1A H1A2 108.7 . .
S1 C1A H1A2 108.6 . .
H1A1 C1A H1A2 107.6 . .
C4 C3 S1 128.91(19) . .
C4 C3 S3 117.00(19) . .
S1 C3 S3 114.08(13) . .
C3 C4 S2 128.30(19) . .
C3 C4 S4 117.11(18) . .
S2 C4 S4 114.59(13) . .
C6 C5 S3 120.85(17) . .
C6 C5 S4 123.73(18) . .
S3 C5 S4 115.33(13) . .
C5 C6 S6 122.99(17) . .
C5 C6 S5 120.56(17) . .
S6 C6 S5 116.41(13) . .
C9 C7 C8 120.5(2) . .
C9 C7 S5 123.33(19) . .
C8 C7 S5 116.14(18) . .
C10 C8 C7 119.2(2) . .
C10 C8 S6 123.66(19) . .
C7 C8 S6 117.19(18) . .
C11 C9 C7 119.7(2) . .
C11 C9 H9 120.2 . .
C7 C9 H9 120.2 . .
C12 C10 C8 119.7(2) . .
C12 C10 C13 121.1(2) . .
C8 C10 C13 119.1(2) . .
C9 C11 C12 120.6(2) . .
C9 C11 H11 119.7 . .
C12 C11 H11 119.7 . .
C11 C12 C10 120.3(2) . .
C11 C12 H12 119.9 . .
C10 C12 H12 119.9 . .
N1 C13 C10 178.5(3) . .
C15 C14 C16 121.2(2) . .
C15 C14 S7 120.41(18) . .
C16 C14 S7 118.42(18) . .
C14 C15 C17 121.6(2) . .
C14 C15 S8 120.51(18) . .
C17 C15 S8 117.83(19) . .
N2 C16 C14 178.6(3) . .
N3 C17 C15 178.4(3) . .

loop_
_geom_bond_atom_site_label_1
_geom_bond_atom_site_label_2
_geom_bond_distance
_geom_bond_site_symmetry_2
Ni1 S8 2.1475(6) .
Ni1 S8 2.1475(6) 2_655
Ni1 S7 2.1478(6) .
Ni1 S7 2.1478(6) 2_655
S1 C3 1.741(2) .
S1 C1 1.788(4) .
S1 C1A 1.880(13) .
S2 C2A 1.740(12) .
S2 C4 1.745(2) .
S2 C2 1.826(4) .
S3 C5 1.735(2) .
S3 C3 1.745(2) .
S4 C5 1.740(2) .
S4 C4 1.751(2) .
S5 C7 1.736(2) .
S5 C6 1.741(2) .
S6 C6 1.740(2) .
S6 C8 1.741(2) .
S7 C14 1.720(2) .
S8 C15 1.714(2) .
N1 C13 1.144(3) .
N2 C16 1.142(3) .
N3 C17 1.140(3) .
C1 C2 1.520(7) .
C1 H1A 0.9900 .
C1 H1B 0.9900 .
C2 H2A 0.9900 .
C2 H2B 0.9900 .
C2A C1A 1.53(2) .
C2A H2A1 0.9900 .
C2A H2A2 0.9900 .
C1A H1A1 0.9900 .
C1A H1A2 0.9900 .
C3 C4 1.346(3) .
C5 C6 1.355(3) .
C7 C9 1.389(3) .
C7 C8 1.398(3) .
C8 C10 1.397(3) .
C9 C11 1.375(3) .
C9 H9 0.9500 .
C10 C12 1.389(3) .
C10 C13 1.434(3) .
C11 C12 1.385(3) .
C11 H11 0.9500 .
C12 H12 0.9500 .
C14 C15 1.361(3) .
C14 C16 1.434(3) .
C15 C17 1.433(3) .
